data_2236812
loop_
_publ_author_name
'Madeley, Lee G.'
'Lemmerer, Andreas'
'Michael, Joseph P.'

_publ_section_title
;
 2,3-Dihydro-1<i>H</i>-pyrrolo[1,2-<i>a</i>]indole-9-carbonitrile
;
_journal_coeditor_code BH2462
_journal_issue 12
_journal_name_full 'Acta Crystallographica Section E'
_journal_page_first o3306
_journal_paper_doi 10.1107/S1600536812045345
_journal_volume 68
_journal_year 2012
_chemical_formula_iupac 'C12 H10 N2'
_chemical_formula_moiety 'C12 H10 N2'
_chemical_formula_sum 'C12 H10 N2'
_chemical_formula_weight 182.22
_chemical_name_systematic
;
2,3-Dihydro-1<i>H</i>-pyrrolo[1,2-<i>a</i>]indole-9-carbonitrile
;
_space_group_IT_number 2
_symmetry_cell_setting triclinic
_symmetry_space_group_name_Hall '-P 1'
_symmetry_space_group_name_H-M 'P -1'
_audit_creation_method 'WinGX routine CIF_UPDATE'
_cell_angle_alpha 90.794(2)
_cell_angle_beta 90.528(2)
_cell_angle_gamma 116.272(2)
_cell_formula_units_Z 4
_cell_length_a 9.1383(3)
_cell_length_b 9.5340(3)
_cell_length_c 12.3138(4)
_cell_measurement_reflns_used 3160
_cell_measurement_temperature 173(2)
_cell_measurement_theta_max 28.22
_cell_measurement_theta_min 2.38
_cell_volume 961.78(6)
_computing_cell_refinement 'SAINT-Plus (Bruker, 2004)'
_computing_data_collection 'APEX2 (Bruker, 2005)'
_computing_data_reduction 'SAINT-Plus and XPREP (Bruker 2004)'
_computing_molecular_graphics 'ORTEP-3 for Windows (Farrugia, 1997) and DIAMOND (Brandenburg, 1999)'
_computing_publication_material 'WinGX (Farrugia, 1999) and PLATON (Spek, 2009)'
_computing_structure_refinement 'SHELXL97 (Sheldrick, 2008)'
_computing_structure_solution 'SHELXS97 (Sheldrick, 2008)'
_diffrn_ambient_temperature 173(2)
_diffrn_measured_fraction_theta_full 0.978
_diffrn_measured_fraction_theta_max 0.978
_diffrn_measurement_device_type 'Bruker APEXII CCD area-detector'
_diffrn_measurement_method '\w scans'
_diffrn_radiation_type MoK\a
_diffrn_radiation_wavelength 0.71073
_diffrn_reflns_av_R_equivalents 0.0225
_diffrn_reflns_limit_h_max 11
_diffrn_reflns_limit_h_min -10
_diffrn_reflns_limit_k_max 11
_diffrn_reflns_limit_k_min -11
_diffrn_reflns_limit_l_max 14
_diffrn_reflns_limit_l_min -14
_diffrn_reflns_number 7592
_diffrn_reflns_theta_full 25.5
_diffrn_reflns_theta_max 25.5
_diffrn_reflns_theta_min 1.65
_diffrn_standards_number 0
_exptl_absorpt_coefficient_mu 0.076
_exptl_absorpt_correction_T_max 0.9775
_exptl_absorpt_correction_T_min 0.9629
_exptl_absorpt_correction_type multi-scan
_exptl_absorpt_process_details '(SADABS; Sheldrick, 1996)'
_exptl_crystal_colour colourless
_exptl_crystal_density_diffrn 1.258
_exptl_crystal_density_method 'not measured'
_exptl_crystal_description block
_exptl_crystal_F_000 384
_exptl_crystal_size_max 0.50
_exptl_crystal_size_mid 0.45
_exptl_crystal_size_min 0.30
_refine_diff_density_max 0.193
_refine_diff_density_min -0.148
_refine_ls_extinction_coef 0.027(2)
_refine_ls_extinction_expression Fc^*^=kFc[1+0.001xFc^2^\l^3^/sin(2\q)]^-1/4^
_refine_ls_extinction_method 'SHELXL97 (Sheldrick, 2008)'
_refine_ls_goodness_of_fit_ref 1.041
_refine_ls_hydrogen_treatment constr
_refine_ls_matrix_type full
_refine_ls_number_constraints 0
_refine_ls_number_parameters 254
_refine_ls_number_reflns 3498
_refine_ls_number_restraints 0
_refine_ls_restrained_S_all 1.041
_refine_ls_R_factor_gt 0.0377
_refine_ls_shift/su_max 0
_refine_ls_structure_factor_coef Fsqd
_refine_ls_weighting_details 'calc w=1/[\s^2^(Fo^2^)+(0.0414P)^2^+0.2024P] where P=(Fo^2^+2Fc^2^)/3'
_refine_ls_weighting_scheme calc
_refine_ls_wR_factor_ref 0.0974
_reflns_number_gt 2809
_reflns_number_total 3498
_reflns_threshold_expression I>2\s(I)
_cod_data_source_file bh2462.cif
_cod_data_source_block I
_cod_original_cell_volume 961.78(5)
_cod_database_code 2236812
_cod_database_fobs_code 2236812

loop_
_symmetry_equiv_pos_as_xyz
'x, y, z'
'-x, -y, -z'

loop_
_atom_site_type_symbol
_atom_site_label
_atom_site_fract_x
_atom_site_fract_y
_atom_site_fract_z
_atom_site_U_iso_or_equiv
_atom_site_adp_type
_atom_site_calc_flag
_atom_site_refinement_flags
_atom_site_occupancy
C C1A -0.10944(18) 0.17265(18) 0.14642(13) 0.0397(4) Uani d . 1
H H1A1 -0.1299 0.1843 0.2241 0.048 Uiso calc R 1
H H1A2 -0.211 0.0937 0.1114 0.048 Uiso calc R 1
C C2A -0.0463(2) 0.32983(19) 0.08862(13) 0.0447(4) Uani d . 1
H H2A1 -0.018 0.4164 0.1424 0.054 Uiso calc R 1
H H2A2 -0.1311 0.3303 0.0382 0.054 Uiso calc R 1
C C3A 0.10660(19) 0.35042(18) 0.02512(13) 0.0419(4) Uani d . 1
H H3A1 0.0836 0.3383 -0.0541 0.05 Uiso calc R 1
H H3A2 0.1987 0.4544 0.0405 0.05 Uiso calc R 1
C C4A 0.14316(17) 0.22297(16) 0.06621(11) 0.0323(3) Uani d . 1
C C5A 0.25796(16) 0.16684(15) 0.05611(11) 0.0307(3) Uani d . 1
C C6A 0.20402(16) 0.02878(15) 0.12165(11) 0.0296(3) Uani d . 1
C C7A 0.26457(17) -0.07929(17) 0.14459(12) 0.0358(3) Uani d . 1
H H7A 0.3632 -0.0697 0.1133 0.043 Uiso calc R 1
C C8A 0.17821(18) -0.20006(17) 0.21350(13) 0.0407(4) Uani d . 1
H H8A 0.2178 -0.2746 0.2291 0.049 Uiso calc R 1
C C9A 0.03390(18) -0.21502(18) 0.26077(12) 0.0422(4) Uani d . 1
H H9A -0.0218 -0.2986 0.3087 0.051 Uiso calc R 1
C C10A -0.02975(18) -0.11093(17) 0.23936(12) 0.0375(4) Uani d . 1
H H10A -0.1283 -0.1214 0.2712 0.045 Uiso calc R 1
C C11A 0.05677(16) 0.00985(16) 0.16923(11) 0.0304(3) Uani d . 1
C C12A 0.40232(18) 0.23407(17) -0.00564(12) 0.0361(3) Uani d . 1
N N1A 0.02493(14) 0.13034(13) 0.13356(9) 0.0325(3) Uani d . 1
N N2A 0.52063(17) 0.28700(16) -0.05460(11) 0.0503(4) Uani d . 1
C C1B 0.49796(18) 0.56982(17) 0.73859(12) 0.0365(3) Uani d . 1
H H1B1 0.6163 0.6215 0.7237 0.044 Uiso calc R 1
H H1B2 0.4801 0.5177 0.8096 0.044 Uiso calc R 1
C C2B 0.4245(2) 0.68616(19) 0.73518(13) 0.0463(4) Uani d . 1
H H2B1 0.5104 0.7941 0.7484 0.056 Uiso calc R 1
H H2B2 0.3405 0.6617 0.7915 0.056 Uiso calc R 1
C C3B 0.34765(17) 0.67027(16) 0.62107(12) 0.0346(3) Uani d . 1
H H3B1 0.2426 0.6768 0.6243 0.041 Uiso calc R 1
H H3B2 0.4221 0.7519 0.5724 0.041 Uiso calc R 1
C C4B 0.32309(15) 0.51204(15) 0.58477(11) 0.0281(3) Uani d . 1
C C5B 0.24306(16) 0.40067(15) 0.50510(11) 0.0297(3) Uani d . 1
C C6B 0.27990(16) 0.27070(15) 0.52490(11) 0.0292(3) Uani d . 1
C C7B 0.23096(18) 0.12242(16) 0.47682(12) 0.0375(4) Uani d . 1
H H7B 0.1594 0.0902 0.4153 0.045 Uiso calc R 1
C C8B 0.28912(19) 0.02423(17) 0.52084(13) 0.0422(4) Uani d . 1
H H8B 0.2565 -0.0768 0.4891 0.051 Uiso calc R 1
C C9B 0.39485(19) 0.06978(17) 0.61108(13) 0.0406(4) Uani d . 1
H H9B 0.4336 -0.0004 0.6387 0.049 Uiso calc R 1
C C10B 0.44413(17) 0.21428(16) 0.66078(12) 0.0344(3) Uani d . 1
H H10B 0.5156 0.2452 0.7224 0.041 Uiso calc R 1
C C11B 0.38481(16) 0.31282(15) 0.61696(11) 0.0285(3) Uani d . 1
C C12B 0.14474(18) 0.41506(17) 0.42058(12) 0.0359(3) Uani d . 1
N N1B 0.40605(13) 0.45930(12) 0.65134(9) 0.0282(3) Uani d . 1
N N2B 0.06647(18) 0.42763(17) 0.35107(12) 0.0546(4) Uani d . 1

loop_
_atom_site_aniso_label
_atom_site_aniso_U_11
_atom_site_aniso_U_22
_atom_site_aniso_U_33
_atom_site_aniso_U_12
_atom_site_aniso_U_13
_atom_site_aniso_U_23
C1A 0.0365(8) 0.0434(9) 0.0459(9) 0.0241(7) -0.0033(7) -0.0072(7)
C2A 0.0552(10) 0.0451(9) 0.0449(9) 0.0325(8) -0.0066(8) -0.0048(7)
C3A 0.0459(9) 0.0358(8) 0.0463(9) 0.0202(7) -0.0062(7) 0.0025(7)
C4A 0.0342(8) 0.0300(7) 0.0291(7) 0.0111(6) -0.0051(6) -0.0002(6)
C5A 0.0299(7) 0.0304(7) 0.0295(7) 0.0113(6) -0.0013(6) 0.0010(6)
C6A 0.0268(7) 0.0304(7) 0.0285(7) 0.0100(6) -0.0044(6) -0.0013(6)
C7A 0.0294(7) 0.0363(8) 0.0416(8) 0.0147(6) -0.0052(6) 0.0001(6)
C8A 0.0386(8) 0.0353(8) 0.0490(9) 0.0172(7) -0.0094(7) 0.0060(7)
C9A 0.0397(9) 0.0385(8) 0.0403(9) 0.0098(7) -0.0012(7) 0.0101(7)
C10A 0.0316(8) 0.0392(8) 0.0369(8) 0.0111(7) 0.0024(6) 0.0042(6)
C11A 0.0302(7) 0.0316(7) 0.0285(7) 0.0131(6) -0.0028(6) -0.0015(6)
C12A 0.0379(8) 0.0341(8) 0.0345(8) 0.0142(7) 0.0007(7) 0.0028(6)
N1A 0.0317(6) 0.0331(6) 0.0344(6) 0.0160(5) 0.0001(5) -0.0001(5)
N2A 0.0452(8) 0.0503(8) 0.0512(8) 0.0169(7) 0.0130(7) 0.0078(7)
C1B 0.0389(8) 0.0356(8) 0.0350(8) 0.0169(7) -0.0070(6) -0.0070(6)
C2B 0.0563(10) 0.0428(9) 0.0467(9) 0.0287(8) -0.0098(8) -0.0113(7)
C3B 0.0345(8) 0.0295(7) 0.0429(8) 0.0171(6) 0.0002(6) -0.0007(6)
C4B 0.0263(7) 0.0274(7) 0.0319(7) 0.0131(6) 0.0043(6) 0.0047(6)
C5B 0.0272(7) 0.0297(7) 0.0304(7) 0.0111(6) -0.0003(6) 0.0034(6)
C6B 0.0271(7) 0.0274(7) 0.0313(7) 0.0105(6) 0.0036(6) 0.0029(6)
C7B 0.0376(8) 0.0310(8) 0.0381(8) 0.0102(6) -0.0006(7) -0.0028(6)
C8B 0.0489(9) 0.0264(7) 0.0503(9) 0.0158(7) 0.0057(8) -0.0028(7)
C9B 0.0460(9) 0.0325(8) 0.0507(9) 0.0237(7) 0.0073(7) 0.0077(7)
C10B 0.0342(8) 0.0351(8) 0.0379(8) 0.0188(6) 0.0019(6) 0.0047(6)
C11B 0.0272(7) 0.0263(7) 0.0318(7) 0.0115(6) 0.0043(6) 0.0035(5)
C12B 0.0352(8) 0.0347(8) 0.0375(8) 0.0153(7) -0.0025(7) 0.0012(6)
N1B 0.0285(6) 0.0279(6) 0.0297(6) 0.0139(5) -0.0022(5) -0.0002(5)
N2B 0.0565(9) 0.0606(9) 0.0494(9) 0.0287(8) -0.0155(7) 0.0012(7)

loop_
_atom_type_symbol
_atom_type_description
_atom_type_scat_dispersion_real
_atom_type_scat_dispersion_imag
_atom_type_scat_source
C C 0.0033 0.0016 'International Tables Vol C Tables 4.2.6.8 and 6.1.1.4'
H H 0 0 'International Tables Vol C Tables 4.2.6.8 and 6.1.1.4'
N N 0.0061 0.0033 'International Tables Vol C Tables 4.2.6.8 and 6.1.1.4'

loop_
_geom_angle_atom_site_label_1
_geom_angle_atom_site_label_2
_geom_angle_atom_site_label_3
_geom_angle
N1A C1A C2A 102.51(12)
N1A C1A H1A1 111.3
C2A C1A H1A1 111.3
N1A C1A H1A2 111.3
C2A C1A H1A2 111.3
H1A1 C1A H1A2 109.2
C1A C2A C3A 107.49(12)
C1A C2A H2A1 110.2
C3A C2A H2A1 110.2
C1A C2A H2A2 110.2
C3A C2A H2A2 110.2
H2A1 C2A H2A2 108.5
C4A C3A C2A 103.49(12)
C4A C3A H3A1 111.1
C2A C3A H3A1 111.1
C4A C3A H3A2 111.1
C2A C3A H3A2 111.1
H3A1 C3A H3A2 109
N1A C4A C5A 109.25(12)
N1A C4A C3A 110.47(12)
C5A C4A C3A 140.26(13)
C4A C5A C12A 126.19(12)
C4A C5A C6A 106.83(12)
C12A C5A C6A 126.98(13)
C7A C6A C11A 118.89(12)
C7A C6A C5A 134.72(13)
C11A C6A C5A 106.40(12)
C8A C7A C6A 118.66(14)
C8A C7A H7A 120.7
C6A C7A H7A 120.7
C7A C8A C9A 121.37(14)
C7A C8A H8A 119.3
C9A C8A H8A 119.3
C10A C9A C8A 121.45(14)
C10A C9A H9A 119.3
C8A C9A H9A 119.3
C9A C10A C11A 117.06(14)
C9A C10A H10A 121.5
C11A C10A H10A 121.5
N1A C11A C10A 130.29(13)
N1A C11A C6A 107.14(11)
C10A C11A C6A 122.57(13)
N2A C12A C5A 178.68(16)
C4A N1A C11A 110.38(11)
C4A N1A C1A 114.62(11)
C11A N1A C1A 134.86(12)
N1B C1B C2B 101.64(11)
N1B C1B H1B1 111.4
C2B C1B H1B1 111.4
N1B C1B H1B2 111.4
C2B C1B H1B2 111.4
H1B1 C1B H1B2 109.3
C1B C2B C3B 106.64(12)
C1B C2B H2B1 110.4
C3B C2B H2B1 110.4
C1B C2B H2B2 110.4
C3B C2B H2B2 110.4
H2B1 C2B H2B2 108.6
C4B C3B C2B 102.46(11)
C4B C3B H3B1 111.3
C2B C3B H3B1 111.3
C4B C3B H3B2 111.3
C2B C3B H3B2 111.3
H3B1 C3B H3B2 109.2
N1B C4B C5B 109.20(11)
N1B C4B C3B 110.27(11)
C5B C4B C3B 140.53(12)
C4B C5B C12B 125.28(13)
C4B C5B C6B 106.93(11)
C12B C5B C6B 127.78(13)
C7B C6B C11B 118.82(12)
C7B C6B C5B 134.60(13)
C11B C6B C5B 106.53(11)
C8B C7B C6B 118.46(14)
C8B C7B H7B 120.8
C6B C7B H7B 120.8
C7B C8B C9B 121.55(13)
C7B C8B H8B 119.2
C9B C8B H8B 119.2
C10B C9B C8B 121.40(13)
C10B C9B H9B 119.3
C8B C9B H9B 119.3
C9B C10B C11B 117.09(14)
C9B C10B H10B 121.5
C11B C10B H10B 121.5
N1B C11B C10B 130.31(13)
N1B C11B C6B 106.98(11)
C10B C11B C6B 122.67(13)
N2B C12B C5B 179.15(17)
C4B N1B C11B 110.34(11)
C4B N1B C1B 113.89(11)
C11B N1B C1B 135.75(11)

loop_
_geom_bond_atom_site_label_1
_geom_bond_atom_site_label_2
_geom_bond_distance
C1A N1A 1.4616(17)
C1A C2A 1.535(2)
C1A H1A1 0.99
C1A H1A2 0.99
C2A C3A 1.544(2)
C2A H2A1 0.99
C2A H2A2 0.99
C3A C4A 1.4891(19)
C3A H3A1 0.99
C3A H3A2 0.99
C4A N1A 1.3517(18)
C4A C5A 1.3784(19)
C5A C12A 1.419(2)
C5A C6A 1.4455(19)
C6A C7A 1.3990(19)
C6A C11A 1.4104(19)
C7A C8A 1.380(2)
C7A H7A 0.95
C8A C9A 1.396(2)
C8A H8A 0.95
C9A C10A 1.381(2)
C9A H9A 0.95
C10A C11A 1.3896(19)
C10A H10A 0.95
C11A N1A 1.3800(17)
C12A N2A 1.1508(19)
C1B N1B 1.4624(17)
C1B C2B 1.530(2)
C1B H1B1 0.99
C1B H1B2 0.99
C2B C3B 1.540(2)
C2B H2B1 0.99
C2B H2B2 0.99
C3B C4B 1.4852(18)
C3B H3B1 0.99
C3B H3B2 0.99
C4B N1B 1.3552(16)
C4B C5B 1.3767(19)
C5B C12B 1.4161(19)
C5B C6B 1.4437(19)
C6B C7B 1.4005(19)
C6B C11B 1.4114(19)
C7B C8B 1.379(2)
C7B H7B 0.95
C8B C9B 1.397(2)
C8B H8B 0.95
C9B C10B 1.378(2)
C9B H9B 0.95
C10B C11B 1.3882(18)
C10B H10B 0.95
C11B N1B 1.3818(17)
C12B N2B 1.1515(18)

loop_
_geom_hbond_atom_site_label_D
_geom_hbond_atom_site_label_H
_geom_hbond_atom_site_label_A
_geom_hbond_site_symmetry_A
_geom_hbond_distance_DH
_geom_hbond_distance_HA
_geom_hbond_distance_DA
_geom_hbond_angle_DHA
_geom_hbond_publ_flag
C1A H1A1 N2B . 0.99 2.68 3.338(2) 124 yes
C2A H2A1 N2B . 0.99 2.66 3.373(2) 129 yes
C3A H3A2 N2A 2_665 0.99 2.66 3.634(2) 168 yes
C3B H3B1 N2B 2_566 0.99 2.57 3.495(2) 156 yes
C3A H3A1 Cg1 2_555 0.99 2.79 3.545(2) 135 yes
C3B H3B2 Cg2 2_666 0.99 2.67 3.523(2) 146 yes

loop_
_geom_torsion_atom_site_label_1
_geom_torsion_atom_site_label_2
_geom_torsion_atom_site_label_3
_geom_torsion_atom_site_label_4
_geom_torsion
N1A C1A C2A C3A 11.78(15)
C1A C2A C3A C4A -10.85(16)
C2A C3A C4A N1A 5.68(16)
C2A C3A C4A C5A -175.95(17)
N1A C4A C5A C12A -178.53(13)
C3A C4A C5A C12A 3.1(3)
N1A C4A C5A C6A 0.56(15)
C3A C4A C5A C6A -177.82(17)
C4A C5A C6A C7A 179.59(15)
C12A C5A C6A C7A -1.3(3)
C4A C5A C6A C11A -0.40(14)
C12A C5A C6A C11A 178.68(13)
C11A C6A C7A C8A -0.4(2)
C5A C6A C7A C8A 179.65(14)
C6A C7A C8A C9A -0.5(2)
C7A C8A C9A C10A 0.9(2)
C8A C9A C10A C11A -0.4(2)
C9A C10A C11A N1A -179.53(14)
C9A C10A C11A C6A -0.5(2)
C7A C6A C11A N1A -179.89(12)
C5A C6A C11A N1A 0.10(14)
C7A C6A C11A C10A 0.9(2)
C5A C6A C11A C10A -179.10(13)
C5A C4A N1A C11A -0.52(15)
C3A C4A N1A C11A 178.38(11)
C5A C4A N1A C1A -176.82(11)
C3A C4A N1A C1A 2.08(16)
C10A C11A N1A C4A 179.36(14)
C6A C11A N1A C4A 0.25(15)
C10A C11A N1A C1A -5.4(3)
C6A C11A N1A C1A 175.50(14)
C2A C1A N1A C4A -8.84(16)
C2A C1A N1A C11A 176.06(14)
N1B C1B C2B C3B -21.63(16)
C1B C2B C3B C4B 21.44(16)
C2B C3B C4B N1B -13.05(15)
C2B C3B C4B C5B 166.94(17)
N1B C4B C5B C12B -179.62(13)
C3B C4B C5B C12B 0.4(3)
N1B C4B C5B C6B 0.12(15)
C3B C4B C5B C6B -179.87(16)
C4B C5B C6B C7B 176.58(15)
C12B C5B C6B C7B -3.7(3)
C4B C5B C6B C11B -0.84(15)
C12B C5B C6B C11B 178.89(13)
C11B C6B C7B C8B -0.8(2)
C5B C6B C7B C8B -177.95(15)
C6B C7B C8B C9B -0.2(2)
C7B C8B C9B C10B 0.7(2)
C8B C9B C10B C11B -0.3(2)
C9B C10B C11B N1B 176.69(13)
C9B C10B C11B C6B -0.7(2)
C7B C6B C11B N1B -176.67(12)
C5B C6B C11B N1B 1.24(14)
C7B C6B C11B C10B 1.2(2)
C5B C6B C11B C10B 179.14(12)
C5B C4B N1B C11B 0.68(15)
C3B C4B N1B C11B -179.33(11)
C5B C4B N1B C1B 179.18(11)
C3B C4B N1B C1B -0.83(16)
C10B C11B N1B C4B -178.89(14)
C6B C11B N1B C4B -1.21(15)
C10B C11B N1B C1B 3.1(3)
C6B C11B N1B C1B -179.25(14)
C2B C1B N1B C4B 14.35(16)
C2B C1B N1B C11B -167.66(15)

loop_
_cod_related_entry_id
_cod_related_entry_database
_cod_related_entry_code
1 ChemSpider 21417310
